data_4307102
loop_
_publ_author_name
'Wen-Tong Chen'
'Guo-Cong Guo'
'Ming-Sheng Wang'
'Gang Xu'
'Li-Zhen Cai'
'Takashiro Akitsu'
'Motoko Akita-Tanaka'
'Akiyuki Matsushita'
'Jin-Shun Huang'

_publ_section_title
;
Self-Assembly and Characterization of Cyano-Bridged Bimetallic [Ln-Fe]
and [Ln-Co] Complexes (Ln = La, Pr, Nd and Sm). Nature of the Magnetic
Interactions between the Ln3+ and Fe3+ Ions
;
_journal_name_full 'Inorganic Chemistry'
_journal_page_first 2105
_journal_page_last 2114
_journal_paper_doi 10.1021/ic061609p
_journal_volume 46
_journal_year 2007
_chemical_formula_moiety Nd(DMSO)4(H2O)3Co(CN)6.H2O
_chemical_formula_sum 'C14 H32 Co N6 Nd O8 S4'
_chemical_formula_weight 743.87
_chemical_melting_point ?
_chemical_name_common Nd(DMSO)4(H2O)3Co(CN)6.H2O
_chemical_name_systematic Nd(DMSO)4(H2O)3Co(CN)6.H2O
_space_group_IT_number 14
_symmetry_cell_setting monoclinic
_symmetry_space_group_name_Hall '-P 2yn'
_symmetry_space_group_name_H-M 'P 1 21/n 1'
_atom_sites_solution_hydrogens geom
_atom_sites_solution_primary direct
_atom_sites_solution_secondary difmap
_audit_creation_method SHELXL-97
_cell_angle_alpha 90.00
_cell_angle_beta 107.633(4)
_cell_angle_gamma 90.00
_cell_formula_units_Z 4
_cell_length_a 14.740(3)
_cell_length_b 13.574(3)
_cell_length_c 15.123(3)
_cell_measurement_temperature 293(2)
_cell_volume 2883.7(10)
_computing_cell_refinement 'CrystalClear (Rigaku Corp., 2002)'
_computing_data_collection 'CrystalClear (Rigaku Corp., 2002)'
_computing_data_reduction 'CrystalClear (Rigaku Corp., 2002)'
_computing_publication_material 'Siemens SHELXTL^TM^ 5'
_computing_structure_refinement 'Siemens SHELXTL^TM^ 5'
_computing_structure_solution 'Siemens SHELXTL^TM^ 5'
_diffrn_ambient_temperature 293(2)
_diffrn_measured_fraction_theta_full 0.989
_diffrn_measured_fraction_theta_max 0.989
_diffrn_measurement_device_type 'Rigaku Mercury CCD'
_diffrn_measurement_method \w
_diffrn_radiation_monochromator graphite
_diffrn_radiation_source 'rotating-anode generator'
_diffrn_radiation_type MoK\a
_diffrn_radiation_wavelength 0.71073
_diffrn_reflns_av_R_equivalents 0.0404
_diffrn_reflns_av_sigmaI/netI 0.0622
_diffrn_reflns_limit_h_max 17
_diffrn_reflns_limit_h_min -17
_diffrn_reflns_limit_k_max 16
_diffrn_reflns_limit_k_min -16
_diffrn_reflns_limit_l_max 18
_diffrn_reflns_limit_l_min -13
_diffrn_reflns_number 18306
_diffrn_reflns_theta_full 25.03
_diffrn_reflns_theta_max 25.03
_diffrn_reflns_theta_min 3.14
_exptl_absorpt_coefficient_mu 2.691
_exptl_absorpt_correction_T_max 1.0000
_exptl_absorpt_correction_T_min 0.5589
_exptl_absorpt_correction_type multi-scan
_exptl_absorpt_process_details 'Sphere (Rigaku CrystalClear)'
_exptl_crystal_colour Colorless
_exptl_crystal_density_diffrn 1.713
_exptl_crystal_density_meas ?
_exptl_crystal_density_method .
_exptl_crystal_description Block
_exptl_crystal_F_000 1492
_exptl_crystal_size_max 0.45
_exptl_crystal_size_mid 0.30
_exptl_crystal_size_min 0.10
_refine_diff_density_max 1.003
_refine_diff_density_min -0.751
_refine_diff_density_rms 0.113
_refine_ls_extinction_coef 0
_refine_ls_extinction_method none
_refine_ls_goodness_of_fit_ref 0.998
_refine_ls_hydrogen_treatment mixed
_refine_ls_matrix_type full
_refine_ls_number_parameters 323
_refine_ls_number_reflns 5031
_refine_ls_number_restraints 7
_refine_ls_restrained_S_all 1.013
_refine_ls_R_factor_all 0.0386
_refine_ls_R_factor_gt 0.0310
_refine_ls_shift/su_max 0.003
_refine_ls_shift/su_mean 0.000
_refine_ls_structure_factor_coef Fsqd
_refine_ls_weighting_details 'calc w=1/[\s^2^(Fo^2^)+(0.0146P)^2^+0.0000P] where P=(Fo^2^+2Fc^2^)/3'
_refine_ls_weighting_scheme calc
_refine_ls_wR_factor_gt 0.0747
_refine_ls_wR_factor_ref 0.0780
_reflns_number_gt 4052
_reflns_number_total 5031
_reflns_threshold_expression >2sigma(I)
_cod_data_source_file ic061609psi20060824_114410_05.cif
_cod_data_source_block 14
_cod_depositor_comments
;
The following automatic conversions were performed:
'_exptl_absorpt_correction_type' value 'Multi-scan' changed to
'multi-scan' according to
'/home/saulius/struct/CIF-dictionaries/cif_core.dic' dictionary named
'cif_core.dic' version 2.4.1 from 2010-06-29.

Automatic conversion script
Id: cif_fix_enum 1527 2010-12-29 10:47:43Z saulius 

The following automatic conversions were performed:

'_chemical_melting_point' value 'not measured' was changed to '?' -
the value is undefined or not given.

Automatic conversion script
Id: cif_fix_values 1646 2011-03-28 12:23:43Z adriana 
;
_cod_database_code 4307102

loop_
_symmetry_equiv_pos_as_xyz
'x, y, z'
'-x+1/2, y+1/2, -z+1/2'
'-x, -y, -z'
'x-1/2, -y-1/2, z-1/2'

loop_
_atom_site_label
_atom_site_type_symbol
_atom_site_fract_x
_atom_site_fract_y
_atom_site_fract_z
_atom_site_U_iso_or_equiv
_atom_site_adp_type
_atom_site_occupancy
_atom_site_symmetry_multiplicity
_atom_site_calc_flag
_atom_site_refinement_flags
_atom_site_disorder_assembly
_atom_site_disorder_group
Nd1 Nd 0.880606(7) 0.257549(7) 0.097828(7) 0.01195(3) Uani 1 1 d . . .
Co1 Co 1.254771(18) 0.246979(17) 0.073900(17) 0.01068(7) Uani 1 1 d . . .
C1 C 1.26010(13) 0.38564(14) 0.05927(12) 0.0165(5) Uani 1 1 d . . .
N1 N 1.26040(12) 0.46873(12) 0.04394(12) 0.0249(5) Uani 1 1 d . . .
C2 C 1.24821(14) 0.10868(14) 0.07758(12) 0.0170(5) Uani 1 1 d . . .
N2 N 1.24294(13) 0.02408(12) 0.07646(12) 0.0266(5) Uani 1 1 d . . .
C3 C 1.23259(13) 0.23498(13) -0.05644(13) 0.0147(5) Uani 1 1 d . . .
N3 N 1.22238(12) 0.22580(13) -0.13369(11) 0.0242(5) Uani 1 1 d . . .
C4 C 1.28084(14) 0.25381(12) 0.20408(14) 0.0139(5) Uani 1 1 d . . .
N4 N 1.29579(13) 0.25366(11) 0.28369(12) 0.0242(5) Uani 1 1 d . . .
C5 C 1.38713(14) 0.23508(14) 0.09259(13) 0.0182(6) Uani 1 1 d . . .
N5 N 1.46877(13) 0.22577(14) 0.10545(13) 0.0315(6) Uani 1 1 d . . .
C6 C 1.12261(14) 0.25543(12) 0.06434(13) 0.0136(5) Uani 1 1 d . . .
N6 N 1.04493(12) 0.25968(11) 0.06570(11) 0.0172(5) Uani 1 1 d . . .
O11 O 0.75166(9) 0.15404(10) 0.10801(10) 0.0314(4) Uani 1 1 d . . .
S11A S 0.73757(4) 0.04757(4) 0.12789(4) 0.02476(16) Uani 0.9533(12) 1 d P . .
S11B S 0.6880(8) 0.1078(8) 0.1603(8) 0.02476(16) Uani 0.05 1 d P . .
C11 C 0.7160(2) 0.0501(2) 0.23901(18) 0.0696(10) Uani 1 1 d . . .
C12 C 0.61693(17) 0.0230(2) 0.0571(2) 0.0525(9) Uani 1 1 d . . .
O21 O 0.94269(10) 0.41913(11) 0.14519(11) 0.0414(5) Uani 1 1 d . . .
S21A S 1.01065(5) 0.48683(5) 0.12266(5) 0.01806(18) Uani 0.6699(12) 1 d P . .
S21B S 0.99372(10) 0.49195(11) 0.20290(10) 0.01806(18) Uani 0.33 1 d P . .
C21 C 0.97255(16) 0.60812(15) 0.14965(16) 0.0328(7) Uani 1 1 d . . .
C22 C 1.11747(16) 0.47962(17) 0.21099(16) 0.0339(7) Uani 1 1 d . . .
O31 O 0.95812(9) 0.10575(9) 0.15880(8) 0.0205(4) Uani 1 1 d . . .
S31 S 1.02169(3) 0.03208(4) 0.12895(3) 0.01661(13) Uani 1 1 d . . .
C31 C 0.96684(15) -0.08491(15) 0.13158(15) 0.0290(6) Uani 1 1 d . . .
C32 C 1.12151(15) 0.01948(16) 0.23044(14) 0.0269(6) Uani 1 1 d . . .
O41 O 0.90610(16) 0.26618(13) 0.26113(12) 0.0609(7) Uani 1 1 d U . .
S41A S 0.95821(5) 0.26714(5) 0.36338(4) 0.0283(2) Uani 0.8530(14) 1 d P . .
S41B S 1.0329(3) 0.2224(3) 0.3324(2) 0.0283(2) Uani 0.15 1 d P . .
C41 C 0.9492(2) 0.14459(19) 0.40246(18) 0.0546(9) Uani 1 1 d . . .
C42 C 1.0824(2) 0.2623(2) 0.3730(3) 0.0685(12) Uani 1 1 d . . .
O1W O 0.73569(9) 0.35895(10) 0.07596(9) 0.0232(4) Uani 1 1 d . . .
H1WA H 0.7098 0.3437 0.1150 0.035 Uiso 1 1 calc R . .
O2W O 0.84607(9) 0.36008(9) -0.04855(8) 0.0198(4) Uani 1 1 d . . .
H2WA H 0.7901 0.3773 -0.0646 0.030 Uiso 1 1 calc R . .
O3W O 0.84610(10) 0.15332(10) -0.04234(8) 0.0219(4) Uani 1 1 d . . .
H3WA H 0.7905 0.1350 -0.0569 0.033 Uiso 1 1 calc R . .
O4W O 0.62862(9) 0.34806(10) 0.18632(9) 0.0261(4) Uani 1 1 d D . .
H4WA H 0.5836(5) 0.3067(6) 0.1683(14) 0.052(7) Uiso 1 1 d D . .

loop_
_atom_site_aniso_label
_atom_site_aniso_U_11
_atom_site_aniso_U_22
_atom_site_aniso_U_33
_atom_site_aniso_U_23
_atom_site_aniso_U_13
_atom_site_aniso_U_12
Nd1 0.01314(5) 0.01056(5) 0.01163(5) 0.00021(4) 0.00297(4) -0.00035(4)
Co1 0.01306(12) 0.00800(12) 0.01047(12) -0.00013(9) 0.00278(10) -0.00005(10)
C1 0.0158(9) 0.0153(10) 0.0169(10) -0.0018(8) 0.0028(8) 0.0004(8)
N1 0.0303(10) 0.0116(8) 0.0289(9) -0.0006(7) 0.0029(8) -0.0027(8)
C2 0.0216(10) 0.0154(10) 0.0122(9) -0.0008(8) 0.0028(8) -0.0009(8)
N2 0.0347(10) 0.0160(9) 0.0263(9) -0.0013(7) 0.0049(8) 0.0005(8)
C3 0.0132(9) 0.0106(9) 0.0196(10) -0.0004(7) 0.0038(8) -0.0012(8)
N3 0.0299(9) 0.0270(9) 0.0154(9) -0.0010(7) 0.0065(7) -0.0050(8)
C4 0.0157(9) 0.0074(9) 0.0183(10) -0.0011(7) 0.0047(7) -0.0018(7)
N4 0.0359(10) 0.0158(9) 0.0196(9) -0.0020(7) 0.0064(8) -0.0020(7)
C5 0.0238(10) 0.0140(10) 0.0157(10) -0.0014(7) 0.0043(8) 0.0010(8)
N5 0.0232(9) 0.0432(11) 0.0296(10) 0.0028(8) 0.0101(8) 0.0093(9)
C6 0.0192(9) 0.0088(9) 0.0130(9) -0.0012(7) 0.0052(7) -0.0015(7)
N6 0.0202(8) 0.0146(9) 0.0161(8) 0.0000(6) 0.0044(7) -0.0019(7)
O11 0.0259(7) 0.0162(7) 0.0581(9) 0.0105(6) 0.0219(6) -0.0015(6)
S11A 0.0250(3) 0.0127(3) 0.0411(3) 0.0027(2) 0.0167(2) -0.0012(2)
S11B 0.0250(3) 0.0127(3) 0.0411(3) 0.0027(2) 0.0167(2) -0.0012(2)
C11 0.0935(19) 0.077(2) 0.0522(15) 0.0173(14) 0.0429(13) -0.0122(17)
C12 0.0202(12) 0.0504(17) 0.0810(19) -0.0121(14) 0.0065(13) -0.0134(12)
O21 0.0361(8) 0.0293(8) 0.0702(9) -0.0307(7) 0.0333(7) -0.0215(7)
S21A 0.0205(3) 0.0170(3) 0.0169(3) -0.0041(3) 0.0060(2) -0.0061(3)
S21B 0.0205(3) 0.0170(3) 0.0169(3) -0.0041(3) 0.0060(2) -0.0061(3)
C21 0.0329(11) 0.0143(11) 0.0543(13) 0.0041(10) 0.0181(10) 0.0035(10)
C22 0.0239(11) 0.0283(12) 0.0454(14) 0.0099(10) 0.0044(10) 0.0032(10)
O31 0.0251(7) 0.0156(7) 0.0233(7) 0.0086(5) 0.0109(5) 0.0085(6)
S31 0.0173(2) 0.0151(2) 0.0169(2) 0.00346(19) 0.00458(19) 0.0018(2)
C31 0.0317(11) 0.0103(10) 0.0492(13) -0.0056(9) 0.0186(9) -0.0093(9)
C32 0.0189(11) 0.0298(12) 0.0250(11) -0.0020(9) -0.0037(9) 0.0048(10)
O41 0.0954(13) 0.0619(11) 0.0196(9) 0.0009(8) 0.0085(9) 0.0312(10)
S41A 0.0445(4) 0.0255(3) 0.0145(3) 0.0010(2) 0.0084(3) 0.0108(3)
S41B 0.0445(4) 0.0255(3) 0.0145(3) 0.0010(2) 0.0084(3) 0.0108(3)
C41 0.0746(18) 0.0258(14) 0.0620(17) 0.0100(12) 0.0187(15) 0.0014(13)
C42 0.0455(17) 0.058(2) 0.094(2) 0.0171(16) 0.0099(17) -0.0088(15)
O1W 0.0240(7) 0.0214(7) 0.0301(7) 0.0065(6) 0.0173(5) 0.0039(6)
O2W 0.0231(7) 0.0158(7) 0.0205(7) 0.0024(5) 0.0068(6) 0.0047(6)
O3W 0.0284(7) 0.0180(7) 0.0187(7) -0.0025(5) 0.0062(6) -0.0058(6)
O4W 0.0255(7) 0.0301(8) 0.0249(7) -0.0010(6) 0.0109(6) -0.0034(6)

loop_
_atom_type_symbol
_atom_type_description
_atom_type_scat_dispersion_real
_atom_type_scat_dispersion_imag
_atom_type_scat_source
C C 0.0033 0.0016 'International Tables Vol C Tables 4.2.6.8 and 6.1.1.4'
H H 0.0000 0.0000 'International Tables Vol C Tables 4.2.6.8 and 6.1.1.4'
N N 0.0061 0.0033 'International Tables Vol C Tables 4.2.6.8 and 6.1.1.4'
O O 0.0106 0.0060 'International Tables Vol C Tables 4.2.6.8 and 6.1.1.4'
S S 0.1246 0.1234 'International Tables Vol C Tables 4.2.6.8 and 6.1.1.4'
Co Co 0.3494 0.9721 'International Tables Vol C Tables 4.2.6.8 and 6.1.1.4'
Nd Nd -0.1943 3.0179 'International Tables Vol C Tables 4.2.6.8 and 6.1.1.4'

loop_
_geom_angle_atom_site_label_1
_geom_angle_atom_site_label_2
_geom_angle_atom_site_label_3
_geom_angle
_geom_angle_site_symmetry_1
_geom_angle_site_symmetry_3
_geom_angle_publ_flag
O41 Nd1 O31 74.76(5) . . ?
O41 Nd1 O21 73.74(6) . . ?
O31 Nd1 O21 125.13(5) . . ?
O41 Nd1 O11 80.92(6) . . ?
O31 Nd1 O11 76.55(5) . . ?
O21 Nd1 O11 138.73(5) . . ?
O41 Nd1 O3W 147.51(5) . . ?
O31 Nd1 O3W 77.78(4) . . ?
O21 Nd1 O3W 137.74(5) . . ?
O11 Nd1 O3W 76.06(5) . . ?
O41 Nd1 O1W 88.28(6) . . ?
O31 Nd1 O1W 144.97(5) . . ?
O21 Nd1 O1W 76.56(5) . . ?
O11 Nd1 O1W 70.56(5) . . ?
O3W Nd1 O1W 104.99(4) . . ?
O41 Nd1 O2W 143.59(5) . . ?
O31 Nd1 O2W 138.91(5) . . ?
O21 Nd1 O2W 73.52(5) . . ?
O11 Nd1 O2W 115.05(4) . . ?
O3W Nd1 O2W 68.29(4) . . ?
O1W Nd1 O2W 68.97(5) . . ?
O41 Nd1 N6 109.15(7) . . ?
O31 Nd1 N6 73.77(5) . . ?
O21 Nd1 N6 75.77(5) . . ?
O11 Nd1 N6 144.47(5) . . ?
O3W Nd1 N6 78.94(5) . . ?
O1W Nd1 N6 141.25(5) . . ?
O2W Nd1 N6 77.49(5) . . ?
C2 Co1 C4 90.81(8) . . ?
C2 Co1 C5 88.30(8) . . ?
C4 Co1 C5 88.48(8) . . ?
C2 Co1 C1 175.15(8) . . ?
C4 Co1 C1 94.02(8) . . ?
C5 Co1 C1 91.42(8) . . ?
C2 Co1 C3 87.19(8) . . ?
C4 Co1 C3 177.28(8) . . ?
C5 Co1 C3 89.61(8) . . ?
C1 Co1 C3 87.96(8) . . ?
C2 Co1 C6 90.10(8) . . ?
C4 Co1 C6 87.53(8) . . ?
C5 Co1 C6 175.68(8) . . ?
C1 Co1 C6 90.51(8) . . ?
C3 Co1 C6 94.32(8) . . ?
N1 C1 Co1 175.27(16) . . ?
N2 C2 Co1 177.57(17) . . ?
N3 C3 Co1 177.44(18) . . ?
N4 C4 Co1 177.00(16) . . ?
N5 C5 Co1 178.35(19) . . ?
N6 C6 Co1 174.86(17) . . ?
C6 N6 Nd1 170.13(15) . . ?
S11A O11 S11B 50.2(4) . . ?
S11A O11 Nd1 137.21(8) . . ?
S11B O11 Nd1 153.0(4) . . ?
S11B S11A O11 66.1(5) . . ?
S11B S11A C11 49.7(5) . . ?
O11 S11A C11 104.00(12) . . ?
S11B S11A C12 76.9(5) . . ?
O11 S11A C12 103.27(10) . . ?
C11 S11A C12 97.83(14) . . ?
S11A S11B C11 84.9(6) . . ?
S11A S11B O11 63.7(6) . . ?
C11 S11B O11 127.4(8) . . ?
S11A S11B C12 63.5(5) . . ?
C11 S11B C12 107.5(6) . . ?
O11 S11B C12 95.3(6) . . ?
S11B C11 S11A 45.4(5) . . ?
S11A C12 S11B 39.6(3) . . ?
S21B O21 S21A 54.65(9) . . ?
S21B O21 Nd1 158.12(12) . . ?
S21A O21 Nd1 136.49(10) . . ?
S21B S21A O21 59.09(9) . . ?
S21B S21A C22 70.91(11) . . ?
O21 S21A C22 108.02(11) . . ?
S21B S21A C21 65.66(10) . . ?
O21 S21A C21 103.54(11) . . ?
C22 S21A C21 98.50(11) . . ?
S21A S21B O21 66.27(10) . . ?
S21A S21B C21 71.38(11) . . ?
O21 S21B C21 111.48(13) . . ?
S21A S21B C22 65.48(11) . . ?
O21 S21B C22 108.86(14) . . ?
C21 S21B C22 98.65(13) . . ?
S21B C21 S21A 42.96(8) . . ?
S21A C22 S21B 43.61(8) . . ?
S31 O31 Nd1 135.31(8) . . ?
O31 S31 C32 103.19(9) . . ?
O31 S31 C31 104.63(10) . . ?
C32 S31 C31 99.00(10) . . ?
S41A O41 S41B 47.73(13) . . ?
S41A O41 Nd1 159.40(15) . . ?
S41B O41 Nd1 112.47(16) . . ?
S41B S41A O41 82.31(16) . . ?
S41B S41A C41 81.78(19) . . ?
O41 S41A C41 105.46(11) . . ?
S41B S41A C42 32.49(18) . . ?
O41 S41A C42 105.90(16) . . ?
C41 S41A C42 96.66(14) . . ?
C42 S41B S41A 93.5(4) . . ?
C42 S41B O41 126.5(4) . . ?
S41A S41B O41 49.96(14) . . ?
C42 S41B C41 113.7(4) . . ?
S41A S41B C41 55.83(17) . . ?
O41 S41B C41 79.81(19) . . ?
S41A C41 S41B 42.39(13) . . ?
S41B C42 S41A 54.0(3) . . ?
Nd1 O1W H1WA 109.5 . . ?
Nd1 O2W H2WA 109.5 . . ?
Nd1 O3W H3WA 109.5 . . ?

loop_
_geom_bond_atom_site_label_1
_geom_bond_atom_site_label_2
_geom_bond_distance
_geom_bond_site_symmetry_2
_geom_bond_publ_flag
Nd1 O41 2.3857(18) . ?
Nd1 O31 2.4006(13) . ?
Nd1 O21 2.4009(15) . ?
Nd1 O11 2.4058(14) . ?
Nd1 O3W 2.4699(13) . ?
Nd1 O1W 2.4776(14) . ?
Nd1 O2W 2.5325(13) . ?
Nd1 N6 2.6109(19) . ?
Co1 C2 1.8815(19) . ?
Co1 C4 1.890(2) . ?
Co1 C5 1.892(2) . ?
Co1 C1 1.8996(19) . ?
Co1 C3 1.905(2) . ?
Co1 C6 1.913(2) . ?
C1 N1 1.152(2) . ?
C2 N2 1.151(2) . ?
C3 N3 1.139(3) . ?
C4 N4 1.156(3) . ?
C5 N5 1.166(3) . ?
C6 N6 1.153(3) . ?
O11 S11A 1.5033(15) . ?
O11 S11B 1.533(12) . ?
S11A S11B 1.289(12) . ?
S11A C11 1.803(3) . ?
S11A C12 1.807(2) . ?
S11B C11 1.380(11) . ?
S11B C12 1.967(11) . ?
O21 S21B 1.381(2) . ?
O21 S21A 1.4733(17) . ?
S21A S21B 1.3127(18) . ?
S21A C22 1.732(2) . ?
S21A C21 1.825(2) . ?
S21B C21 1.755(3) . ?
S21B C22 1.799(3) . ?
O31 S31 1.5291(15) . ?
S31 C32 1.7837(19) . ?
S31 C31 1.788(2) . ?
O41 S41A 1.5038(18) . ?
O41 S41B 1.947(4) . ?
S41A S41B 1.454(4) . ?
S41A C41 1.784(3) . ?
S41A C42 1.794(4) . ?
S41B C42 0.965(5) . ?
S41B C41 2.134(5) . ?
O1W H1WA 0.8200 . ?
O2W H2WA 0.8200 . ?
O3W H3WA 0.8200 . ?
O4W H4WA 0.849(7) . ?
